data_7206145
loop_
_publ_author_name
'Halasz, Ivan'
'Van\<cik, Hrvoj'

_publ_section_title
;
 Surface nucleation in solid-state dimerisation of nitrosobenzenes
 promoted by sublimation
;
_journal_issue 13
_journal_name_full CrystEngComm
_journal_page_first 4307
_journal_paper_doi 10.1039/c0ce00870b
_journal_volume 13
_journal_year 2011
_chemical_formula_moiety 'C6 H4 N2 O3'
_chemical_formula_sum 'C6 H4 N2 O3'
_chemical_formula_weight 152.11
_chemical_name_common 4-nitronitrosobenzene
_chemical_name_systematic
;
4-nitronitrosobenzene
;
_space_group_IT_number 14
_symmetry_cell_setting monoclinic
_symmetry_space_group_name_Hall '-P 2yn'
_symmetry_space_group_name_H-M 'P 1 21/n 1'
_atom_sites_solution_hydrogens geom
_atom_sites_solution_primary direct
_atom_sites_solution_secondary difmap
_audit_creation_method SHELXL-97
_cell_angle_alpha 90.00
_cell_angle_beta 92.124(16)
_cell_angle_gamma 90.00
_cell_formula_units_Z 2
_cell_length_a 5.8638(12)
_cell_length_b 5.0832(11)
_cell_length_c 10.708(2)
_cell_measurement_temperature 100(2)
_cell_volume 318.95(11)
_computing_cell_refinement
;
CrysAlis RED (Oxford Diffraction, 2003)
;
_computing_data_collection
;
CrysAlis CCD (Oxford Diffraction, 2003)
;
_computing_data_reduction
;
CrysAlis RED (Oxford Diffraction, 2003)
;
_computing_molecular_graphics 'ORTEP-3 (Farrugia, 1997)'
_computing_publication_material 'SHELXL-97 (Sheldrick, 1997)'
_computing_structure_refinement 'SHELXL-97 (Sheldrick, 1997)'
_computing_structure_solution 'SHELXS-97 (Sheldrick, 1997)'
_diffrn_ambient_temperature 100(2)
_diffrn_measured_fraction_theta_full 0.996
_diffrn_measured_fraction_theta_max 0.996
_diffrn_measurement_device_type 'CCD Xcalibur'
_diffrn_measurement_method '\o scans'
_diffrn_radiation_monochromator graphite
_diffrn_radiation_source 'fine-focus sealed tube'
_diffrn_radiation_type MoK\a
_diffrn_radiation_wavelength 0.71073
_diffrn_reflns_av_R_equivalents 0.0214
_diffrn_reflns_av_sigmaI/netI 0.0213
_diffrn_reflns_limit_h_max 7
_diffrn_reflns_limit_h_min -7
_diffrn_reflns_limit_k_max 6
_diffrn_reflns_limit_k_min -6
_diffrn_reflns_limit_l_max 13
_diffrn_reflns_limit_l_min -13
_diffrn_reflns_number 2889
_diffrn_reflns_theta_full 27.06
_diffrn_reflns_theta_max 27.06
_diffrn_reflns_theta_min 4.44
_exptl_absorpt_coefficient_mu 0.131
_exptl_absorpt_correction_type none
_exptl_crystal_colour green
_exptl_crystal_density_diffrn 1.584
_exptl_crystal_density_method 'not measured'
_exptl_crystal_description plate
_exptl_crystal_F_000 156
_exptl_crystal_size_max 0.35
_exptl_crystal_size_mid 0.16
_exptl_crystal_size_min 0.03
_refine_diff_density_max 0.144
_refine_diff_density_min -0.203
_refine_diff_density_rms 0.036
_refine_ls_extinction_method none
_refine_ls_goodness_of_fit_ref 1.295
_refine_ls_hydrogen_treatment constr
_refine_ls_matrix_type full
_refine_ls_number_parameters 93
_refine_ls_number_reflns 697
_refine_ls_number_restraints 30
_refine_ls_restrained_S_all 1.308
_refine_ls_R_factor_all 0.0658
_refine_ls_R_factor_gt 0.0502
_refine_ls_shift/su_max 0.000
_refine_ls_shift/su_mean <0.001
_refine_ls_structure_factor_coef Fsqd
_refine_ls_weighting_details 'calc w=1/[\s^2^(Fo^2^)+(0.0549P)^2^+0.0077P] where P=(Fo^2^+2Fc^2^)/3'
_refine_ls_weighting_scheme calc
_refine_ls_wR_factor_gt 0.1085
_refine_ls_wR_factor_ref 0.1161
_reflns_number_gt 594
_reflns_number_total 697
_reflns_threshold_expression >2sigma(I)
_cod_data_source_file c0ce00870b.txt
_cod_data_source_block p-no2
_cod_original_cell_volume 318.97(11)
_cod_original_sg_symbol_H-M 'P 21/n'
_cod_database_code 7206145

loop_
_symmetry_equiv_pos_as_xyz
'x, y, z'
'-x+1/2, y+1/2, -z+1/2'
'-x, -y, -z'
'x-1/2, -y-1/2, z-1/2'

loop_
_atom_site_label
_atom_site_type_symbol
_atom_site_fract_x
_atom_site_fract_y
_atom_site_fract_z
_atom_site_U_iso_or_equiv
_atom_site_adp_type
_atom_site_occupancy
_atom_site_symmetry_multiplicity
_atom_site_calc_flag
_atom_site_refinement_flags
_atom_site_disorder_assembly
_atom_site_disorder_group
N1 N 0.6868(11) 0.3953(14) 0.3599(5) 0.0246(14) Uani 0.50 1 d PDU A 1
O1 O 0.560(2) 0.495(3) 0.2800(12) 0.046(3) Uani 0.50 1 d PD A 1
O2 O 0.8855(10) 0.4544(13) 0.3814(7) 0.0451(13) Uani 0.50 1 d PD A 1
N2A N 0.6223(18) 0.4289(19) 0.3339(9) 0.028(2) Uani 0.287(6) 1 d PDU A 2
O3A O 0.8176(18) 0.5241(19) 0.3590(11) 0.047(3) Uani 0.287(6) 1 d PDU A 2
N2B N 0.733(4) 0.420(4) 0.3741(17) 0.037(5) Uani 0.212(6) 1 d PDU A 3
O3B O 0.607(5) 0.508(8) 0.285(2) 0.039(5) Uani 0.212(6) 1 d PDU A 3
C1 C 0.5863(2) 0.1956(3) 0.43091(14) 0.0379(5) Uani 1 1 d DU . .
C3 C 0.7142(3) 0.1046(3) 0.53284(15) 0.0402(5) Uani 1 1 d . . .
H3 H 0.8564 0.1770 0.5535 0.048 Uiso 1 1 calc R . .
C2 C 0.3732(3) 0.0954(3) 0.39685(15) 0.0397(5) Uani 1 1 d . . .
H2 H 0.2911 0.1619 0.3279 0.048 Uiso 1 1 calc R . .

loop_
_atom_site_aniso_label
_atom_site_aniso_U_11
_atom_site_aniso_U_22
_atom_site_aniso_U_33
_atom_site_aniso_U_23
_atom_site_aniso_U_13
_atom_site_aniso_U_12
N1 0.023(4) 0.031(3) 0.019(2) -0.0064(18) 0.000(2) 0.003(2)
O1 0.049(5) 0.040(3) 0.048(3) 0.015(2) 0.003(2) 0.012(4)
O2 0.044(3) 0.046(3) 0.046(2) 0.0037(19) 0.0079(19) -0.0169(19)
N2A 0.028(3) 0.028(3) 0.028(3) -0.0002(10) 0.0012(11) -0.0004(10)
O3A 0.048(6) 0.037(5) 0.058(6) -0.005(4) 0.016(4) -0.028(4)
N2B 0.037(5) 0.037(5) 0.037(5) 0.0004(11) 0.0013(11) -0.0002(11)
O3B 0.044(9) 0.042(6) 0.032(6) 0.007(5) 0.010(5) 0.006(6)
C1 0.0434(9) 0.0335(9) 0.0382(9) -0.0112(7) 0.0209(7) -0.0077(7)
C3 0.0380(9) 0.0422(10) 0.0414(9) -0.0128(8) 0.0134(7) -0.0086(7)
C2 0.0442(9) 0.0401(9) 0.0354(9) -0.0076(7) 0.0112(7) -0.0020(7)

loop_
_atom_type_symbol
_atom_type_description
_atom_type_scat_dispersion_real
_atom_type_scat_dispersion_imag
_atom_type_scat_source
C C 0.0033 0.0016 'International Tables Vol C Tables 4.2.6.8 and 6.1.1.4'
H H 0.0000 0.0000 'International Tables Vol C Tables 4.2.6.8 and 6.1.1.4'
N N 0.0061 0.0033 'International Tables Vol C Tables 4.2.6.8 and 6.1.1.4'
O O 0.0106 0.0060 'International Tables Vol C Tables 4.2.6.8 and 6.1.1.4'

loop_
_geom_angle_atom_site_label_1
_geom_angle_atom_site_label_2
_geom_angle_atom_site_label_3
_geom_angle
_geom_angle_site_symmetry_1
_geom_angle_site_symmetry_3
_geom_angle_publ_flag
O2 N1 O1 125.9(9) . . ?
O2 N1 C1 119.4(5) . . ?
O1 N1 C1 114.7(9) . . ?
O3A N2A C1 106.7(8) . . ?
O3B N2B C1 103(2) . . ?
C3 C1 C2 122.88(16) . . ?
C3 C1 N1 116.2(3) . . ?
C2 C1 N1 120.9(3) . . ?
C3 C1 N2B 105.1(8) . . ?
C2 C1 N2B 132.1(8) . . ?
C3 C1 N2A 133.0(4) . . ?
C2 C1 N2A 104.0(4) . . ?
C2 C3 C1 118.52(14) 3_656 . ?
C3 C2 C1 118.59(15) 3_656 . ?
C3 C2 H2 120.7 3_656 . ?
C1 C2 H2 120.7 . . ?
C2 C3 H3 120.7 3_656 . ?
C1 C3 H3 120.7 . . ?

loop_
_geom_bond_atom_site_label_1
_geom_bond_atom_site_label_2
_geom_bond_distance
_geom_bond_site_symmetry_2
_geom_bond_publ_flag
N1 O2 1.217(8) . ?
N1 O1 1.223(8) . ?
N1 C1 1.411(6) . ?
N2A O3A 1.263(12) . ?
N2A C1 1.596(10) . ?
N2B O3B 1.266(15) . ?
N2B C1 1.567(15) . ?
C1 C3 1.381(2) . ?
C1 C2 1.386(2) . ?
C3 C2 1.376(2) 3_656 ?
C2 C3 1.376(2) 3_656 ?
C2 H2 0.9300 . ?
C3 H3 0.9300 . ?
